data_4329440
loop_
_publ_author_name
'Skylar J. Ferrara'
'Joel T. Mague'
'James P. Donahue'

_publ_contact_author 'James P. Donahue'
_publ_contact_author_address
;
   James P. Donahue
   Department of Chemistry
   Tulane University
   Percival Stern Hall, Room 2015
   6400 Freret Street
   New Orleans, Louisiana 70118-5698
;
_publ_contact_author_email donahue@tulane.edu
_publ_section_title
;
 Synthesis and Structures of Cuprous Triptycylthiolate Complexes
;
_journal_name_full 'Inorganic Chemistry'
_journal_page_first 6567
_journal_page_last 6576
_journal_paper_doi 10.1021/ic300124n
_journal_volume 51
_journal_year 2012
_chemical_formula_moiety 'C24 H22 S'
_chemical_formula_sum 'C24 H22 S'
_chemical_formula_weight 342.48
_chemical_name_systematic
; 
 Triptycyl(t-butyl)sulfide 
;
_space_group_IT_number 19
_symmetry_cell_setting orthorhombic
_symmetry_space_group_name_Hall 'P 2ac 2ab'
_symmetry_space_group_name_H-M 'P 21 21 21'
_atom_sites_solution_hydrogens geom
_atom_sites_solution_primary direct
_atom_sites_solution_secondary difmap
_audit_creation_method SHELXL-97
_cell_angle_alpha 90.00
_cell_angle_beta 90.00
_cell_angle_gamma 90.00
_cell_formula_units_Z 8
_cell_length_a 13.8394(7)
_cell_length_b 15.6605(8)
_cell_length_c 16.5178(9)
_cell_measurement_reflns_used 9885
_cell_measurement_temperature 100(2)
_cell_measurement_theta_max 28.24
_cell_measurement_theta_min 2.32
_cell_volume 3579.9(3)
_computing_cell_refinement 'Bruker SAINT (Bruker-AXS 2009a)'
_computing_data_collection 'Bruker APEX2 (Bruker-AXS, 2009)'
_computing_data_reduction 'Bruker SAINT (Bruker-AXS 2009a)'
_computing_molecular_graphics 'Bruker SHELXTL(Bruker-AXS 2008)'
_computing_publication_material 'Bruker SHELXTL(Bruker-AXS 2008)'
_computing_structure_refinement 'SHELXL (Sheldrick, 2008)'
_computing_structure_solution 'SHELXS (Sheldrick, 2008)'
_diffrn_ambient_temperature 100(2)
_diffrn_measured_fraction_theta_full 0.999
_diffrn_measured_fraction_theta_max 0.999
_diffrn_measurement_device_type 'Bruker Smart APEX CCD'
_diffrn_measurement_method '\f and \w scans'
_diffrn_radiation_monochromator graphite
_diffrn_radiation_source 'fine-focus sealed tube'
_diffrn_radiation_type MoK\a
_diffrn_radiation_wavelength 0.71073
_diffrn_reflns_av_R_equivalents 0.0599
_diffrn_reflns_av_sigmaI/netI 0.0371
_diffrn_reflns_limit_h_max 18
_diffrn_reflns_limit_h_min -18
_diffrn_reflns_limit_k_max 20
_diffrn_reflns_limit_k_min -20
_diffrn_reflns_limit_l_max 22
_diffrn_reflns_limit_l_min -22
_diffrn_reflns_number 63210
_diffrn_reflns_theta_full 28.34
_diffrn_reflns_theta_max 28.34
_diffrn_reflns_theta_min 1.92
_exptl_absorpt_coefficient_mu 0.184
_exptl_absorpt_correction_T_max 0.9855
_exptl_absorpt_correction_T_min 0.9487
_exptl_absorpt_correction_type multi-scan
_exptl_absorpt_process_details 'SADABS (Sheldrick, 2008a)'
_exptl_crystal_colour colourless
_exptl_crystal_density_diffrn 1.271
_exptl_crystal_description Slab
_exptl_crystal_F_000 1456
_exptl_crystal_size_max 0.29
_exptl_crystal_size_mid 0.18
_exptl_crystal_size_min 0.08
_refine_diff_density_max 0.327
_refine_diff_density_min -0.235
_refine_diff_density_rms 0.053
_refine_ls_abs_structure_details 'Flack H D (1983), Acta Cryst. A39, 876-881'
_refine_ls_abs_structure_Flack 0.07(4)
_refine_ls_extinction_method none
_refine_ls_goodness_of_fit_ref 1.027
_refine_ls_hydrogen_treatment constr
_refine_ls_matrix_type full
_refine_ls_number_parameters 457
_refine_ls_number_reflns 8914
_refine_ls_number_restraints 0
_refine_ls_restrained_S_all 1.027
_refine_ls_R_factor_all 0.0443
_refine_ls_R_factor_gt 0.0374
_refine_ls_shift/su_max 0.001
_refine_ls_shift/su_mean 0.000
_refine_ls_structure_factor_coef Fsqd
_refine_ls_weighting_details 'calc w=1/[\s^2^(Fo^2^)+(0.0519P)^2^+0.7755P] where P=(Fo^2^+2Fc^2^)/3'
_refine_ls_weighting_scheme calc
_refine_ls_wR_factor_gt 0.0893
_refine_ls_wR_factor_ref 0.0943
_reflns_number_gt 8045
_reflns_number_total 8914
_reflns_threshold_expression >2\s(I)
_cod_data_source_file ic300124n_si_003_06.cif
_cod_data_source_block jpd409_0m
_cod_database_code 4329440

loop_
_symmetry_equiv_pos_as_xyz
'x, y, z'
'-x+1/2, -y, z+1/2'
'-x, y+1/2, -z+1/2'
'x+1/2, -y+1/2, -z'

loop_
_atom_site_label
_atom_site_type_symbol
_atom_site_fract_x
_atom_site_fract_y
_atom_site_fract_z
_atom_site_U_iso_or_equiv
_atom_site_adp_type
_atom_site_occupancy
_atom_site_symmetry_multiplicity
_atom_site_calc_flag
_atom_site_refinement_flags
S1 S 0.12388(3) 0.06403(3) 0.87302(2) 0.01651(9) Uani 1 1 d .
S2 S 0.36907(3) 0.81377(3) 0.85961(3) 0.01808(9) Uani 1 1 d .
C1 C 0.02741(12) 0.03468(10) 0.80356(10) 0.0144(3) Uani 1 1 d .
C2 C 0.07167(12) -0.02772(10) 0.74067(10) 0.0154(3) Uani 1 1 d .
C3 C 0.16566(12) -0.05738(11) 0.73784(11) 0.0190(3) Uani 1 1 d .
H3 H 0.2111 -0.0402 0.7778 0.023 Uiso 1 1 calc R
C4 C 0.19322(14) -0.11279(11) 0.67582(11) 0.0223(4) Uani 1 1 d .
H4 H 0.2578 -0.1333 0.6736 0.027 Uiso 1 1 calc R
C5 C 0.12768(15) -0.13801(11) 0.61788(11) 0.0241(4) Uani 1 1 d .
H5 H 0.1476 -0.1748 0.5753 0.029 Uiso 1 1 calc R
C6 C 0.03179(14) -0.10981(11) 0.62137(11) 0.0218(4) Uani 1 1 d .
H6 H -0.0137 -0.1280 0.5819 0.026 Uiso 1 1 calc R
C7 C 0.00380(12) -0.05516(10) 0.68287(10) 0.0170(3) Uani 1 1 d .
C8 C -0.05641(11) -0.01712(10) 0.84015(10) 0.0158(3) Uani 1 1 d .
C9 C -0.06587(12) -0.04313(10) 0.91986(10) 0.0175(3) Uani 1 1 d .
H9 H -0.0202 -0.0250 0.9592 0.021 Uiso 1 1 calc R
C10 C -0.14250(13) -0.09607(11) 0.94243(11) 0.0210(4) Uani 1 1 d .
H10 H -0.1488 -0.1137 0.9972 0.025 Uiso 1 1 calc R
C11 C -0.20930(13) -0.12296(12) 0.88541(12) 0.0239(4) Uani 1 1 d .
H11 H -0.2615 -0.1587 0.9012 0.029 Uiso 1 1 calc R
C12 C -0.20005(13) -0.09781(12) 0.80522(11) 0.0222(4) Uani 1 1 d .
H12 H -0.2458 -0.1162 0.7661 0.027 Uiso 1 1 calc R
C13 C -0.12363(13) -0.04576(10) 0.78249(10) 0.0174(3) Uani 1 1 d .
C14 C -0.01572(12) 0.10598(10) 0.74961(10) 0.0163(3) Uani 1 1 d .
C15 C 0.01308(13) 0.19068(11) 0.74652(11) 0.0189(3) Uani 1 1 d .
H15 H 0.0633 0.2106 0.7809 0.023 Uiso 1 1 calc R
C16 C -0.03211(14) 0.24664(11) 0.69270(11) 0.0225(4) Uani 1 1 d .
H16 H -0.0128 0.3048 0.6908 0.027 Uiso 1 1 calc R
C17 C -0.10481(14) 0.21796(12) 0.64209(11) 0.0242(4) Uani 1 1 d .
H17 H -0.1371 0.2569 0.6073 0.029 Uiso 1 1 calc R
C18 C -0.13077(13) 0.13203(11) 0.64212(10) 0.0212(3) Uani 1 1 d .
H18 H -0.1792 0.1118 0.6062 0.025 Uiso 1 1 calc R
C19 C -0.08536(12) 0.07610(11) 0.69510(10) 0.0180(3) Uani 1 1 d .
C20 C -0.09797(12) -0.02027(11) 0.69680(10) 0.0183(3) Uani 1 1 d .
H20 H -0.1457 -0.0413 0.6559 0.022 Uiso 1 1 calc R
C21 C 0.08702(13) 0.14409(11) 0.95089(10) 0.0184(3) Uani 1 1 d .
C22 C 0.15492(13) 0.22094(12) 0.93928(12) 0.0248(4) Uani 1 1 d .
H22A H 0.2222 0.2017 0.9423 0.037 Uiso 1 1 calc R
H22B H 0.1428 0.2631 0.9819 0.037 Uiso 1 1 calc R
H22C H 0.1430 0.2469 0.8863 0.037 Uiso 1 1 calc R
C23 C 0.10952(13) 0.10375(12) 1.03299(10) 0.0224(4) Uani 1 1 d .
H23A H 0.0656 0.0557 1.0425 0.034 Uiso 1 1 calc R
H23B H 0.1009 0.1464 1.0758 0.034 Uiso 1 1 calc R
H23C H 0.1764 0.0833 1.0334 0.034 Uiso 1 1 calc R
C24 C -0.01860(12) 0.17126(11) 0.94757(10) 0.0185(3) Uani 1 1 d .
H24A H -0.0308 0.2146 0.9891 0.028 Uiso 1 1 calc R
H24B H -0.0600 0.1216 0.9574 0.028 Uiso 1 1 calc R
H24C H -0.0329 0.1951 0.8940 0.028 Uiso 1 1 calc R
C25 C 0.46293(12) 0.77806(10) 0.79001(10) 0.0142(3) Uani 1 1 d .
C26 C 0.54135(12) 0.71941(10) 0.82566(10) 0.0149(3) Uani 1 1 d .
C27 C 0.54702(12) 0.68969(10) 0.90474(10) 0.0174(3) Uani 1 1 d .
H27 H 0.5020 0.7086 0.9442 0.021 Uiso 1 1 calc R
C28 C 0.61961(13) 0.63169(10) 0.92570(10) 0.0197(3) Uani 1 1 d .
H28 H 0.6239 0.6116 0.9799 0.024 Uiso 1 1 calc R
C29 C 0.68520(12) 0.60314(11) 0.86865(11) 0.0207(3) Uani 1 1 d .
H29 H 0.7344 0.5640 0.8839 0.025 Uiso 1 1 calc R
C30 C 0.67921(12) 0.63161(11) 0.78904(11) 0.0184(3) Uani 1 1 d .
H30 H 0.7240 0.6121 0.7496 0.022 Uiso 1 1 calc R
C31 C 0.60700(11) 0.68883(10) 0.76813(10) 0.0157(3) Uani 1 1 d .
C32 C 0.51435(12) 0.84760(10) 0.73978(10) 0.0158(3) Uani 1 1 d .
C33 C 0.49725(13) 0.93477(11) 0.74239(11) 0.0192(3) Uani 1 1 d .
H33 H 0.4494 0.9572 0.7777 0.023 Uiso 1 1 calc R
C34 C 0.55087(13) 0.98950(11) 0.69275(11) 0.0221(4) Uani 1 1 d .
H34 H 0.5403 1.0494 0.6954 0.027 Uiso 1 1 calc R
C35 C 0.61909(13) 0.95717(11) 0.63995(11) 0.0221(4) Uani 1 1 d .
H35 H 0.6563 0.9949 0.6075 0.027 Uiso 1 1 calc R
C36 C 0.63357(13) 0.86898(11) 0.63419(10) 0.0189(3) Uani 1 1 d .
H36 H 0.6789 0.8464 0.5967 0.023 Uiso 1 1 calc R
C37 C 0.58077(11) 0.81494(10) 0.68406(10) 0.0153(3) Uani 1 1 d .
C38 C 0.41449(12) 0.72020(10) 0.72506(10) 0.0157(3) Uani 1 1 d .
C39 C 0.31819(12) 0.69668(11) 0.72036(11) 0.0188(3) Uani 1 1 d .
H39 H 0.2729 0.7185 0.7583 0.023 Uiso 1 1 calc R
C40 C 0.28800(13) 0.64075(12) 0.65959(12) 0.0230(4) Uani 1 1 d .
H40 H 0.2219 0.6246 0.6563 0.028 Uiso 1 1 calc R
C41 C 0.35340(14) 0.60864(11) 0.60417(11) 0.0236(4) Uani 1 1 d .
H42 H 0.3324 0.5700 0.5634 0.028 Uiso 1 1 calc R
C42 C 0.45021(13) 0.63300(10) 0.60819(11) 0.0201(4) Uani 1 1 d .
H43 H 0.4952 0.6114 0.5699 0.024 Uiso 1 1 calc R
C43 C 0.48055(12) 0.68861(10) 0.66806(10) 0.0156(3) Uani 1 1 d .
C44 C 0.58438(12) 0.71791(10) 0.68256(10) 0.0160(3) Uani 1 1 d .
H44 H 0.6308 0.6950 0.6416 0.019 Uiso 1 1 calc R
C45 C 0.41628(13) 0.88246(11) 0.94427(11) 0.0191(3) Uani 1 1 d .
C46 C 0.39116(13) 0.83625(12) 1.02332(11) 0.0240(4) Uani 1 1 d .
H46A H 0.3227 0.8201 1.0228 0.036 Uiso 1 1 calc R
H46B H 0.4037 0.8742 1.0693 0.036 Uiso 1 1 calc R
H46C H 0.4310 0.7848 1.0284 0.036 Uiso 1 1 calc R
C47 C 0.52368(12) 0.90253(11) 0.94199(11) 0.0198(3) Uani 1 1 d .
H47A H 0.5403 0.9396 0.9877 0.030 Uiso 1 1 calc R
H47B H 0.5393 0.9316 0.8911 0.030 Uiso 1 1 calc R
H47C H 0.5607 0.8493 0.9456 0.030 Uiso 1 1 calc R
C48 C 0.35573(14) 0.96447(11) 0.93999(12) 0.0245(4) Uani 1 1 d .
H48A H 0.3715 0.9956 0.8903 0.037 Uiso 1 1 calc R
H48B H 0.3701 1.0004 0.9870 0.037 Uiso 1 1 calc R
H48C H 0.2869 0.9497 0.9399 0.037 Uiso 1 1 calc R

loop_
_atom_site_aniso_label
_atom_site_aniso_U_11
_atom_site_aniso_U_22
_atom_site_aniso_U_33
_atom_site_aniso_U_23
_atom_site_aniso_U_13
_atom_site_aniso_U_12
S1 0.01474(18) 0.01807(18) 0.01672(19) -0.00271(15) -0.00036(15) -0.00024(15)
S2 0.01436(18) 0.02078(19) 0.0191(2) -0.00397(16) 0.00058(16) 0.00208(16)
C1 0.0156(7) 0.0149(7) 0.0126(7) 0.0004(6) -0.0002(6) 0.0006(6)
C2 0.0206(8) 0.0122(7) 0.0133(8) 0.0011(6) 0.0037(6) -0.0011(6)
C3 0.0214(8) 0.0159(7) 0.0198(9) 0.0036(7) 0.0031(6) -0.0013(6)
C4 0.0247(9) 0.0156(8) 0.0267(10) 0.0019(7) 0.0090(7) 0.0025(7)
C5 0.0351(10) 0.0146(7) 0.0227(9) -0.0032(7) 0.0111(8) -0.0012(7)
C6 0.0327(10) 0.0172(8) 0.0156(8) -0.0015(7) 0.0010(7) -0.0050(7)
C7 0.0220(8) 0.0135(7) 0.0156(8) 0.0019(6) 0.0015(6) -0.0010(6)
C8 0.0149(8) 0.0137(7) 0.0187(8) 0.0002(6) 0.0019(6) 0.0012(6)
C9 0.0191(8) 0.0172(8) 0.0161(8) -0.0010(6) -0.0014(6) 0.0011(6)
C10 0.0227(9) 0.0229(8) 0.0174(8) 0.0040(7) 0.0029(7) -0.0005(7)
C11 0.0172(8) 0.0240(9) 0.0306(10) 0.0032(8) 0.0022(7) -0.0039(7)
C12 0.0182(8) 0.0241(9) 0.0242(9) 0.0003(7) -0.0040(7) -0.0018(7)
C13 0.0168(8) 0.0181(7) 0.0173(8) 0.0013(6) -0.0019(6) 0.0012(6)
C14 0.0177(8) 0.0170(8) 0.0140(8) 0.0006(6) 0.0023(6) 0.0032(6)
C15 0.0248(9) 0.0163(7) 0.0156(8) -0.0012(7) 0.0043(6) 0.0006(7)
C16 0.0321(10) 0.0155(8) 0.0198(9) 0.0013(7) 0.0072(7) 0.0036(7)
C17 0.0289(9) 0.0238(8) 0.0197(9) 0.0076(7) 0.0055(7) 0.0100(7)
C18 0.0191(8) 0.0280(9) 0.0166(8) 0.0028(7) -0.0004(7) 0.0032(7)
C19 0.0180(8) 0.0194(8) 0.0165(8) 0.0007(6) 0.0021(6) 0.0025(6)
C20 0.0204(8) 0.0192(8) 0.0155(8) -0.0005(6) -0.0032(6) -0.0017(6)
C21 0.0203(8) 0.0187(8) 0.0162(8) -0.0034(7) 0.0013(6) -0.0017(7)
C22 0.0251(9) 0.0232(9) 0.0262(10) -0.0068(8) 0.0031(7) -0.0069(7)
C23 0.0214(9) 0.0295(9) 0.0162(8) -0.0012(7) -0.0027(6) 0.0012(7)
C24 0.0217(8) 0.0182(8) 0.0157(8) -0.0006(6) 0.0018(6) 0.0015(6)
C25 0.0141(7) 0.0151(7) 0.0135(8) 0.0000(6) 0.0010(6) 0.0029(6)
C26 0.0146(8) 0.0118(7) 0.0182(8) 0.0006(6) -0.0014(6) 0.0009(6)
C27 0.0191(8) 0.0164(7) 0.0167(8) -0.0021(7) 0.0014(6) 0.0003(6)
C28 0.0228(9) 0.0182(8) 0.0182(8) 0.0019(6) -0.0028(7) 0.0006(7)
C29 0.0191(8) 0.0177(8) 0.0253(9) 0.0005(7) -0.0040(7) 0.0056(6)
C30 0.0166(8) 0.0165(8) 0.0222(9) -0.0028(7) 0.0007(7) 0.0016(6)
C31 0.0156(7) 0.0140(7) 0.0175(8) -0.0005(6) 0.0000(6) -0.0010(6)
C32 0.0168(8) 0.0166(7) 0.0140(8) 0.0015(6) -0.0042(6) -0.0017(6)
C33 0.0228(8) 0.0175(7) 0.0172(8) -0.0004(7) -0.0043(6) 0.0021(6)
C34 0.0298(10) 0.0136(7) 0.0229(9) 0.0014(7) -0.0080(7) -0.0014(7)
C35 0.0251(9) 0.0228(8) 0.0184(8) 0.0060(7) -0.0043(7) -0.0067(7)
C36 0.0181(8) 0.0225(8) 0.0162(8) 0.0025(7) -0.0029(7) -0.0012(6)
C37 0.0155(7) 0.0147(7) 0.0157(8) 0.0003(6) -0.0027(6) -0.0002(6)
C38 0.0173(8) 0.0136(7) 0.0163(8) 0.0020(6) -0.0020(6) 0.0018(6)
C39 0.0185(8) 0.0183(8) 0.0194(9) 0.0033(7) -0.0007(6) -0.0010(6)
C40 0.0203(9) 0.0218(9) 0.0269(10) 0.0037(8) -0.0044(7) -0.0053(7)
C41 0.0332(10) 0.0171(8) 0.0206(9) -0.0006(7) -0.0058(7) -0.0058(7)
C42 0.0279(9) 0.0149(7) 0.0175(9) 0.0012(7) -0.0006(7) 0.0013(7)
C43 0.0193(8) 0.0128(7) 0.0147(8) 0.0027(6) -0.0005(6) 0.0016(6)
C44 0.0174(8) 0.0149(7) 0.0157(8) -0.0013(6) 0.0017(6) 0.0016(6)
C45 0.0185(8) 0.0221(8) 0.0168(8) -0.0039(7) -0.0017(6) 0.0028(7)
C46 0.0227(9) 0.0307(10) 0.0185(9) -0.0027(7) 0.0025(7) 0.0032(7)
C47 0.0198(8) 0.0204(8) 0.0192(8) -0.0034(7) -0.0021(6) 0.0010(7)
C48 0.0255(9) 0.0239(9) 0.0240(9) -0.0083(7) -0.0028(7) 0.0076(7)

loop_
_atom_type_symbol
_atom_type_description
_atom_type_scat_dispersion_real
_atom_type_scat_dispersion_imag
_atom_type_scat_source
C C 0.0033 0.0016 'International Tables Vol C Tables 4.2.6.8 and 6.1.1.4'
H H 0.0000 0.0000 'International Tables Vol C Tables 4.2.6.8 and 6.1.1.4'
S S 0.1246 0.1234 'International Tables Vol C Tables 4.2.6.8 and 6.1.1.4'

loop_
_geom_angle_atom_site_label_1
_geom_angle_atom_site_label_2
_geom_angle_atom_site_label_3
_geom_angle
C1 S1 C21 113.80(8)
C25 S2 C45 113.38(8)
C8 C1 C14 108.39(13)
C8 C1 C2 103.21(12)
C14 C1 C2 102.77(13)
C8 C1 S1 116.01(12)
C14 C1 S1 117.62(11)
C2 C1 S1 106.95(11)
C3 C2 C7 120.18(15)
C3 C2 C1 127.28(15)
C7 C2 C1 112.53(14)
C2 C3 C4 119.41(17)
C2 C3 H3 120.3
C4 C3 H3 120.3
C5 C4 C3 120.57(17)
C5 C4 H4 119.7
C3 C4 H4 119.7
C4 C5 C6 120.38(16)
C4 C5 H5 119.8
C6 C5 H5 119.8
C7 C6 C5 119.38(17)
C7 C6 H6 120.3
C5 C6 H6 120.3
C6 C7 C2 120.03(16)
C6 C7 C20 126.13(16)
C2 C7 C20 113.83(14)
C9 C8 C13 119.22(15)
C9 C8 C1 126.85(15)
C13 C8 C1 113.65(14)
C8 C9 C10 120.02(16)
C8 C9 H9 120.0
C10 C9 H9 120.0
C11 C10 C9 120.37(16)
C11 C10 H10 119.8
C9 C10 H10 119.8
C10 C11 C12 120.07(16)
C10 C11 H11 120.0
C12 C11 H11 120.0
C13 C12 C11 119.70(17)
C13 C12 H12 120.1
C11 C12 H12 120.1
C12 C13 C8 120.60(16)
C12 C13 C20 125.96(15)
C8 C13 C20 113.24(15)
C15 C14 C19 119.63(16)
C15 C14 C1 126.91(15)
C19 C14 C1 113.24(14)
C14 C15 C16 119.70(17)
C14 C15 H15 120.2
C16 C15 H15 120.2
C17 C16 C15 120.45(16)
C17 C16 H16 119.8
C15 C16 H16 119.8
C16 C17 C18 120.08(16)
C16 C17 H17 120.0
C18 C17 H17 120.0
C19 C18 C17 119.53(17)
C19 C18 H18 120.2
C17 C18 H18 120.2
C18 C19 C14 120.41(16)
C18 C19 C20 125.89(16)
C14 C19 C20 113.53(15)
C13 C20 C19 107.84(14)
C13 C20 C7 105.24(14)
C19 C20 C7 104.27(13)
C13 C20 H20 112.9
C19 C20 H20 112.9
C7 C20 H20 112.9
C24 C21 C23 110.06(14)
C24 C21 C22 111.28(15)
C23 C21 C22 108.02(15)
C24 C21 S1 115.15(12)
C23 C21 S1 106.14(12)
C22 C21 S1 105.81(12)
C21 C22 H22A 109.5
C21 C22 H22B 109.5
H22A C22 H22B 109.5
C21 C22 H22C 109.5
H22A C22 H22C 109.5
H22B C22 H22C 109.5
C21 C23 H23A 109.5
C21 C23 H23B 109.5
H23A C23 H23B 109.5
C21 C23 H23C 109.5
H23A C23 H23C 109.5
H23B C23 H23C 109.5
C21 C24 H24A 109.5
C21 C24 H24B 109.5
H24A C24 H24B 109.5
C21 C24 H24C 109.5
H24A C24 H24C 109.5
H24B C24 H24C 109.5
C26 C25 C32 107.56(13)
C26 C25 C38 102.72(12)
C32 C25 C38 103.83(13)
C26 C25 S2 116.39(11)
C32 C25 S2 116.82(11)
C38 C25 S2 107.85(11)
C27 C26 C31 119.16(15)
C27 C26 C25 126.85(15)
C31 C26 C25 113.72(14)
C26 C27 C28 119.43(16)
C26 C27 H27 120.3
C28 C27 H27 120.3
C29 C28 C27 120.87(16)
C29 C28 H28 119.6
C27 C28 H28 119.6
C28 C29 C30 120.10(16)
C28 C29 H29 120.0
C30 C29 H29 120.0
C31 C30 C29 119.06(16)
C31 C30 H30 120.5
C29 C30 H30 120.5
C30 C31 C26 121.35(16)
C30 C31 C44 125.09(15)
C26 C31 C44 113.32(14)
C33 C32 C37 119.55(16)
C33 C32 C25 126.85(16)
C37 C32 C25 113.52(14)
C32 C33 C34 119.64(17)
C32 C33 H33 120.2
C34 C33 H33 120.2
C35 C34 C33 120.54(16)
C35 C34 H34 119.7
C33 C34 H34 119.7
C34 C35 C36 120.18(16)
C34 C35 H35 119.9
C36 C35 H35 119.9
C37 C36 C35 119.08(16)
C37 C36 H36 120.5
C35 C36 H36 120.5
C36 C37 C32 120.90(15)
C36 C37 C44 125.60(15)
C32 C37 C44 113.45(14)
C39 C38 C43 119.73(16)
C39 C38 C25 127.45(15)
C43 C38 C25 112.79(14)
C38 C39 C40 119.68(17)
C38 C39 H39 120.2
C40 C39 H39 120.2
C41 C40 C39 120.56(17)
C41 C40 H40 119.7
C39 C40 H40 119.7
C40 C41 C42 119.88(16)
C40 C41 H42 120.1
C42 C41 H42 120.1
C43 C42 C41 119.87(17)
C43 C42 H43 120.1
C41 C42 H43 120.1
C42 C43 C38 120.28(16)
C42 C43 C44 125.94(15)
C38 C43 C44 113.71(14)
C31 C44 C37 106.95(13)
C31 C44 C43 104.47(13)
C37 C44 C43 105.78(13)
C31 C44 H44 113.0
C37 C44 H44 113.0
C43 C44 H44 113.0
C47 C45 C46 109.91(15)
C47 C45 C48 111.08(15)
C46 C45 C48 108.09(15)
C47 C45 S2 116.07(12)
C46 C45 S2 106.53(12)
C48 C45 S2 104.74(12)
C45 C46 H46A 109.5
C45 C46 H46B 109.5
H46A C46 H46B 109.5
C45 C46 H46C 109.5
H46A C46 H46C 109.5
H46B C46 H46C 109.5
C45 C47 H47A 109.5
C45 C47 H47B 109.5
H47A C47 H47B 109.5
C45 C47 H47C 109.5
H47A C47 H47C 109.5
H47B C47 H47C 109.5
C45 C48 H48A 109.5
C45 C48 H48B 109.5
H48A C48 H48B 109.5
C45 C48 H48C 109.5
H48A C48 H48C 109.5
H48B C48 H48C 109.5

loop_
_geom_bond_atom_site_label_1
_geom_bond_atom_site_label_2
_geom_bond_distance
S1 C1 1.8194(17)
S1 C21 1.8672(17)
S2 C25 1.8225(16)
S2 C45 1.8814(18)
C1 C8 1.539(2)
C1 C14 1.548(2)
C1 C2 1.552(2)
C2 C3 1.382(2)
C2 C7 1.407(2)
C3 C4 1.396(2)
C3 H3 0.9500
C4 C5 1.376(3)
C4 H4 0.9500
C5 C6 1.400(3)
C5 H5 0.9500
C6 C7 1.384(2)
C6 H6 0.9500
C7 C20 1.528(2)
C8 C9 1.384(2)
C8 C13 1.405(2)
C9 C10 1.397(2)
C9 H9 0.9500
C10 C11 1.385(3)
C10 H10 0.9500
C11 C12 1.388(3)
C11 H11 0.9500
C12 C13 1.387(2)
C12 H12 0.9500
C13 C20 1.513(2)
C14 C15 1.386(2)
C14 C19 1.399(2)
C15 C16 1.396(3)
C15 H15 0.9500
C16 C17 1.383(3)
C16 H16 0.9500
C17 C18 1.393(3)
C17 H17 0.9500
C18 C19 1.389(2)
C18 H18 0.9500
C19 C20 1.520(2)
C20 H20 1.0000
C21 C24 1.523(2)
C21 C23 1.528(2)
C21 C22 1.539(2)
C22 H22A 0.9800
C22 H22B 0.9800
C22 H22C 0.9800
C23 H23A 0.9800
C23 H23B 0.9800
C23 H23C 0.9800
C24 H24A 0.9800
C24 H24B 0.9800
C24 H24C 0.9800
C25 C26 1.539(2)
C25 C32 1.543(2)
C25 C38 1.556(2)
C26 C27 1.389(2)
C26 C31 1.399(2)
C27 C28 1.398(2)
C27 H27 0.9500
C28 C29 1.383(2)
C28 H28 0.9500
C29 C30 1.391(3)
C29 H29 0.9500
C30 C31 1.386(2)
C30 H30 0.9500
C31 C44 1.518(2)
C32 C33 1.386(2)
C32 C37 1.398(2)
C33 C34 1.399(3)
C33 H33 0.9500
C34 C35 1.381(3)
C34 H34 0.9500
C35 C36 1.399(2)
C35 H35 0.9500
C36 C37 1.389(2)
C36 H36 0.9500
C37 C44 1.521(2)
C38 C39 1.385(2)
C38 C43 1.402(2)
C39 C40 1.396(2)
C39 H39 0.9500
C40 C41 1.382(3)
C40 H40 0.9500
C41 C42 1.395(3)
C41 H42 0.9500
C42 C43 1.383(2)
C42 H43 0.9500
C43 C44 1.527(2)
C44 H44 1.0000
C45 C47 1.520(2)
C45 C46 1.533(3)
C45 C48 1.535(2)
C46 H46A 0.9800
C46 H46B 0.9800
C46 H46C 0.9800
C47 H47A 0.9800
C47 H47B 0.9800
C47 H47C 0.9800
C48 H48A 0.9800
C48 H48B 0.9800
C48 H48C 0.9800
